data_4514174
loop_
_publ_author_name
'Chen, Di-Ming'
'Zhang, Nan-Nan'
'Liu, Chun-Sen'
'Du, Miao'

_publ_section_title
;
 Dual-Emitting Dye@MOF Composite as a Self-Calibrating Sensor for
 2,4,6-Trinitrophenol.
;
_journal_issue 29
_journal_name_full 'ACS applied materials &amp; interfaces'
_journal_page_first 24671
_journal_page_last 24677
_journal_paper_doi 10.1021/acsami.7b07901
_journal_volume 9
_journal_year 2017
_chemical_formula_moiety '0.5(C84 H50 N36 O14 Zn6)'
_chemical_formula_sum 'C42 H25 N18 O7 Zn3'
_chemical_formula_weight 1089.96
_space_group_crystal_system hexagonal
_space_group_IT_number 194
_space_group_name_Hall '-P 6c 2c'
_space_group_name_H-M_alt 'P 63/m m c'
_symmetry_space_group_name_Hall '-P 6c 2c'
_symmetry_space_group_name_H-M 'P 63/m m c'
_atom_sites_solution_hydrogens mixed
_audit_creation_date 2017-03-09
_audit_creation_method
;
Olex2 1.2
(compiled 2017.03.02 svn.r3394 for OlexSys, GUI svn.r5324)
;
_cell_angle_alpha 90
_cell_angle_beta 90
_cell_angle_gamma 120
_cell_formula_units_Z 2
_cell_length_a 16.7486(3)
_cell_length_b 16.7486(3)
_cell_length_c 19.0019(6)
_cell_measurement_reflns_used 5121
_cell_measurement_temperature 293(2)
_cell_measurement_theta_max 72.0030
_cell_measurement_theta_min 5.2670
_cell_volume 4616.20(19)
_computing_cell_refinement
;
CrysAlisPro, Agilent Technologies,
Version 1.171.37.35 (release 13-08-2014 CrysAlis171 .NET)
(compiled Aug 13 2014,18:06:01)
;
_computing_data_collection
;
CrysAlisPro, Agilent Technologies,
Version 1.171.37.35 (release 13-08-2014 CrysAlis171 .NET)
(compiled Aug 13 2014,18:06:01)
;
_computing_data_reduction
;
CrysAlisPro, Agilent Technologies,
Version 1.171.37.35 (release 13-08-2014 CrysAlis171 .NET)
(compiled Aug 13 2014,18:06:01)
;
_computing_molecular_graphics 'Olex2 (Dolomanov et al., 2009)'
_computing_publication_material 'Olex2 (Dolomanov et al., 2009)'
_computing_structure_refinement 'ShelXL (Sheldrick, 2015)'
_computing_structure_solution 'SHELXT 2014/5 (Sheldrick, 2014)'
_diffrn_ambient_temperature 293(2)
_diffrn_detector 'CCD plate'
_diffrn_detector_area_resol_mean 5.3031
_diffrn_detector_type AtlasS2
_diffrn_measured_fraction_theta_full 0.999
_diffrn_measured_fraction_theta_max 0.991
_diffrn_measurement_details
;
#__ type_ start__ end____ width___ exp.time_
  1 omega   41.00  136.00   1.0000    5.6100
omega____ theta____ kappa____ phi______ frames
    -      107.1410  -61.0000  -60.0000 95

#__ type_ start__ end____ width___ exp.time_
  2 omega  112.00  172.00   1.0000    5.6100
omega____ theta____ kappa____ phi______ frames
    -      107.1410   30.0000  120.0000 60

#__ type_ start__ end____ width___ exp.time_
  3 omega   42.00  137.00   1.0000    5.6100
omega____ theta____ kappa____ phi______ frames
    -      107.1410  -77.0000   60.0000 95

#__ type_ start__ end____ width___ exp.time_
  4 omega   44.00   74.00   1.0000    5.6100
omega____ theta____ kappa____ phi______ frames
    -      107.1410  -30.0000 -120.0000 30

#__ type_ start__ end____ width___ exp.time_
  5 omega -120.00    1.00   1.0000    1.4000
omega____ theta____ kappa____ phi______ frames
    -      -40.5455    0.0000   60.0000 121
;
_diffrn_measurement_device 'four-circle diffractometer'
_diffrn_measurement_device_type 'SuperNova, Dual, Cu at zero, AtlasS2'
_diffrn_measurement_method '\w scans'
_diffrn_orient_matrix_UB_11 0.0740346000
_diffrn_orient_matrix_UB_12 0.0954719000
_diffrn_orient_matrix_UB_13 -0.0266680000
_diffrn_orient_matrix_UB_21 0.0029024000
_diffrn_orient_matrix_UB_22 -0.0430056000
_diffrn_orient_matrix_UB_23 -0.0709838000
_diffrn_orient_matrix_UB_31 -0.0760843000
_diffrn_orient_matrix_UB_32 0.0172398000
_diffrn_orient_matrix_UB_33 -0.0288661000
_diffrn_radiation_monochromator mirror
_diffrn_radiation_probe x-ray
_diffrn_radiation_type CuK\a
_diffrn_radiation_wavelength 1.54184
_diffrn_reflns_av_R_equivalents 0.0348
_diffrn_reflns_av_unetI/netI 0.0195
_diffrn_reflns_Laue_measured_fraction_full 0.999
_diffrn_reflns_Laue_measured_fraction_max 0.991
_diffrn_reflns_limit_h_max 9
_diffrn_reflns_limit_h_min -19
_diffrn_reflns_limit_k_max 20
_diffrn_reflns_limit_k_min -8
_diffrn_reflns_limit_l_max 21
_diffrn_reflns_limit_l_min -23
_diffrn_reflns_number 10907
_diffrn_reflns_point_group_measured_fraction_full 0.999
_diffrn_reflns_point_group_measured_fraction_max 0.991
_diffrn_reflns_theta_full 67.684
_diffrn_reflns_theta_max 73.754
_diffrn_reflns_theta_min 3.834
_diffrn_source 'sealed X-ray tube'
_diffrn_source_type 'SuperNova (Cu) X-ray Source'
_exptl_absorpt_coefficient_mu 1.209
_exptl_absorpt_correction_T_max 1.00000
_exptl_absorpt_correction_T_min 0.74948
_exptl_absorpt_correction_type multi-scan
_exptl_absorpt_process_details
;
CrysAlisPro, Agilent Technologies,
Version 1.171.37.35 (release 13-08-2014 CrysAlis171 .NET)
(compiled Aug 13 2014,18:06:01)
Empirical absorption correction using spherical harmonics,
 implemented in SCALE3 ABSPACK scaling algorithm.
;
_exptl_crystal_density_diffrn 0.788
_exptl_crystal_description
;
;
_exptl_crystal_F_000 1108
_exptl_crystal_size_max 0.3
_exptl_crystal_size_mid 0.2
_exptl_crystal_size_min 0.2
_platon_squeeze_details
;
TITL znn-20170103-19_a.res in P6(3)/mmc
CELL   16.7486   16.7486   19.0019     90.00     90.00    120.00
SPGR P63/mmc
# Solvent Accessible Volume =      2864
# Electrons Found in S.A.V. =       699
# Note: Atoms in Void as Cxxx and Qxxx all others
C101 0.817 0.185 0.058 !       3.05 eA-3
C102 0.681 0.355 0.011 !       1.54 eA-3
C103 0.471 0.938 0.254 !       1.32 eA-3
C104 0.147 0.578 0.252 !       1.30 eA-3
C105 0.498 0.594 0.250 !       1.15 eA-3
C106 0.857 0.531 0.750 !       1.07 eA-3
C107 0.519 0.359 0.751 !       1.00 eA-3
C108 0.218 0.781 0.251 !       1.00 eA-3
C109 0.141 0.285 0.079 !       0.95 eA-3
C110 0.443 0.721 0.406 !       0.94 eA-3
C111 0.352 0.861 0.213 !       0.91 eA-3
C112 0.127 0.671 0.307 !       0.88 eA-3
C113 0.873 0.329 0.693 !       0.88 eA-3
C114 0.311 0.754 0.448 !       0.83 eA-3
C115 0.750 0.250 0.750 !       0.81 eA-3
C116 0.247 0.749 0.065 !       0.79 eA-3
C117 0.216 0.614 0.344 !       0.78 eA-3
C118 0.950 0.185 0.561 !       0.78 eA-3
C119 0.408 0.581 0.389 !       0.78 eA-3
C120 0.592 0.393 0.892 !       0.78 eA-3
Q121 0.522 0.469 0.015 !       0.77 eA-3
C122 0.991 0.857 0.072 !       0.76 eA-3
C123 0.444 0.104 0.828 !       0.74 eA-3
C124 0.898 0.796 0.558 !       0.74 eA-3
C125 0.585 0.895 0.202 !       0.71 eA-3
C126 0.954 0.908 0.924 !       0.68 eA-3
C127 0.798 0.794 0.080 !       0.68 eA-3
C128 0.454 0.162 0.685 !       0.68 eA-3
C129 0.137 0.205 0.949 !       0.65 eA-3
C130 0.548 0.768 0.347 !       0.63 eA-3
C131 0.308 0.695 0.395 !       0.62 eA-3
C132 0.626 0.844 0.249 !       0.62 eA-3
C133 0.854 0.444 0.841 !       0.61 eA-3
Q134 0.672 0.312 0.263 !       0.61 eA-3
Q135 0.766 0.234 0.250 !       0.60 eA-3
C136 0.209 0.846 0.328 !       0.59 eA-3
C137 0.511 0.766 0.105 !       0.59 eA-3
C138 0.343 0.517 0.159 !       0.59 eA-3
C139 0.657 0.483 0.841 !       0.59 eA-3
C140 0.289 0.516 0.313 !       0.59 eA-3
C141 0.711 0.484 0.687 !       0.59 eA-3
Q142 0.640 0.922 0.244 !       0.57 eA-3
C143 0.783 0.296 0.714 !       0.57 eA-3
Q144 0.484 0.842 0.828 !       0.56 eA-3
C145 0.199 0.227 0.533 !       0.55 eA-3
C146 0.199 0.210 0.971 !       0.55 eA-3
Q147 0.015 0.594 0.251 !       0.55 eA-3
Q148 0.550 0.455 0.403 !       0.53 eA-3
Q149 0.188 0.813 0.750 !       0.53 eA-3
C150 0.105 0.195 0.126 !       0.51 eA-3
C151 0.284 0.903 0.342 !       0.51 eA-3
Q152 0.376 0.877 0.444 !       0.51 eA-3
C153 0.211 0.639 0.061 !       0.51 eA-3
;
_refine_diff_density_max 0.608
_refine_diff_density_min -0.820
_refine_diff_density_rms 0.099
_refine_ls_extinction_method none
_refine_ls_goodness_of_fit_ref 1.107
_refine_ls_hydrogen_treatment constr
_refine_ls_matrix_type full
_refine_ls_number_parameters 94
_refine_ls_number_reflns 1765
_refine_ls_number_restraints 52
_refine_ls_restrained_S_all 1.191
_refine_ls_R_factor_all 0.0676
_refine_ls_R_factor_gt 0.0660
_refine_ls_shift/su_max 0.001
_refine_ls_shift/su_mean 0.000
_refine_ls_structure_factor_coef Fsqd
_refine_ls_weighting_details 'w=1/[\s^2^(Fo^2^)+(0.0949P)^2^+15.1384P] where P=(Fo^2^+2Fc^2^)/3'
_refine_ls_weighting_scheme calc
_refine_ls_wR_factor_gt 0.1935
_refine_ls_wR_factor_ref 0.1947
_reflns_Friedel_coverage 0.000
_reflns_number_gt 1687
_reflns_number_total 1765
_reflns_threshold_expression 'I > 2\s(I)'
_cod_data_source_file am7b07901_si_002.cif
_cod_data_source_block 1
_cod_original_cell_volume 4616.2(2)
_cod_database_code 4514174
_shelx_shelxl_version_number 2016/6
_chemical_oxdiff_formula 'C H O N Zn'
_shelx_space_group_comment
;
The symmetry employed for this shelxl refinement is uniquely defined
by the following loop, which should always be used as a source of
symmetry information in preference to the above space-group names.
They are only intended as comments.
;
_reflns_odcompleteness_completeness 99.88
_reflns_odcompleteness_iscentric 1
_reflns_odcompleteness_theta 66.97
_olex2_refinement_description
;
1. Fixed Uiso
 At 1.2 times of:
  H009 of C009, H007 of C007, H00G of C00G
 At 1.5 times of:
  H00A of C00A
2. Restrained planarity
 C005, C00A, C00E, C00G
 with sigma of 0.01
 C005, C00A, C00A_$3, C00E, C00G, C00G_$1
 with sigma of 0.01
3. Uiso/Uaniso restraints and constraints
Uanis(N004) \\sim Ueq: with sigma of 0.01 and sigma for terminal atoms of 0.02
Uanis(O002) \\sim Ueq: with sigma of 0.01 and sigma for terminal atoms of 0.02
Uanis(N003) \\sim Ueq, Uanis(C009) \\sim Ueq, Uanis(C007) \\sim Ueq,
Uanis(C009) \\sim Ueq, Uanis(C007) \\sim Ueq, Uanis(C006) \\sim Ueq,
Uanis(C00C) \\sim Ueq, Uanis(N008) \\sim Ueq, Uanis(C00C) \\sim Ueq,
Uanis(N008) \\sim Ueq: with sigma of 0.01 and sigma for terminal atoms of 0.02
4. Others
 Fixed Sof: N004(0.5) H00A(0.5) N00B(0.5) C00D(0.25) C00E(0.25) C00G(0.5)
 H00G(0.5) O4(0.5)
5.a Riding coordinates:
 C00A(H00A)
5.b Aromatic/amide H refined with riding coordinates:
 C007(H007), C009(H009), C00G(H00G)
;
_platon_squeeze_void_probe_radius 1.20
_olex2_submission_special_instructions 'No special instructions were received'

loop_
_space_group_symop_operation_xyz
'x, y, z'
'-y, x-y, z'
'-x+y, -x, z'
'-x, -y, z+1/2'
'y, -x+y, z+1/2'
'x-y, x, z+1/2'
'y, x, -z'
'x-y, -y, -z'
'-x, -x+y, -z'
'-y, -x, -z+1/2'
'-x+y, y, -z+1/2'
'x, x-y, -z+1/2'
'-x, -y, -z'
'y, -x+y, -z'
'x-y, x, -z'
'x, y, -z-1/2'
'-y, x-y, -z-1/2'
'-x+y, -x, -z-1/2'
'-y, -x, z'
'-x+y, y, z'
'x, x-y, z'
'y, x, z-1/2'
'x-y, -y, z-1/2'
'-x, -x+y, z-1/2'

loop_
_atom_site_label
_atom_site_type_symbol
_atom_site_fract_x
_atom_site_fract_y
_atom_site_fract_z
_atom_site_U_iso_or_equiv
_atom_site_adp_type
_atom_site_occupancy
_atom_site_site_symmetry_order
_atom_site_calc_flag
_atom_site_refinement_flags_posn
_atom_site_refinement_flags_adp
_atom_site_refinement_flags_occupancy
_atom_site_disorder_assembly
_atom_site_disorder_group
Zn01 Zn 0.26381(3) 0.73619(3) 0.750000 0.0182(3) Uani 1 4 d S T P . .
O002 O 0.333333 0.666667 0.750000 0.0190(15) Uani 1 12 d S TU P A .
N003 N 0.1914(2) 0.8086(2) 0.750000 0.0371(15) Uani 1 4 d S TU P A .
N004 N 0.1820(9) 0.6309(7) 0.6695(7) 0.0244(18) Uani 0.5 1 d . U . A 1
C005 C 0.0900(5) 0.5450(2) 0.5889(3) 0.0474(16) Uani 1 2 d S T P . .
C006 C 0.0968(3) 0.9032(3) 0.750000 0.053(2) Uani 1 4 d S TU P . .
C007 C 0.0988(4) 0.7620(4) 0.750000 0.0548(18) Uani 1 2 d S TU P . .
H007 H 0.067377 0.697923 0.750000 0.066 Uiso 1 2 calc RS T P A .
N008 N -0.0473(2) 0.9054(5) 0.750000 0.062(2) Uani 1 4 d S TU P . .
C009 C 0.0488(4) 0.8090(4) 0.750000 0.062(2) Uani 1 2 d S TU P A .
H009 H -0.015293 0.776796 0.750000 0.075 Uiso 1 2 calc RS T P . .
C00A C 0.000000 0.4301(4) 0.500000 0.098(4) Uani 1 2 d S T P . .
H00A H -0.031780 0.371828 0.476800 0.147 Uiso 0.5 1 d R . . A .
N00B N 0.1330(5) 0.6333(4) 0.6189(3) 0.0378(15) Uani 0.5 1 d . . . A 1
C00C C 0.0452(3) 0.9548(3) 0.750000 0.056(2) Uani 1 4 d S TU P . .
C00D C 0.1475(8) 0.5738(4) 0.6524(6) 0.031(2) Uani 0.5 2 d S T P A 2
C00E C 0.0314(4) 0.5157(2) 0.5308(4) 0.051(3) Uani 0.5 2 d S T P A .
C00G C 0.0584(5) 0.4584(6) 0.5577(4) 0.097(6) Uani 0.5 1 d . . . A .
H00G H 0.077067 0.418910 0.576243 0.117 Uiso 0.5 1 calc R . . . .
O4 O 0.1711(8) 0.6530(7) 0.6757(6) 0.035(2) Uani 0.5 1 d . . . A 2

loop_
_atom_site_aniso_label
_atom_site_aniso_U_11
_atom_site_aniso_U_22
_atom_site_aniso_U_33
_atom_site_aniso_U_23
_atom_site_aniso_U_13
_atom_site_aniso_U_12
Zn01 0.0153(4) 0.0153(4) 0.0253(5) 0.000 0.000 0.0084(3)
O002 0.0047(17) 0.0047(17) 0.048(4) 0.000 0.000 0.0023(9)
N003 0.0187(19) 0.0187(19) 0.076(4) 0.000 0.000 0.011(2)
N004 0.031(4) 0.016(5) 0.029(3) -0.014(3) -0.007(3) 0.013(3)
C005 0.068(4) 0.038(2) 0.046(3) -0.0161(16) -0.032(3) 0.034(2)
C006 0.028(3) 0.028(3) 0.106(6) 0.000 0.000 0.018(3)
C007 0.026(3) 0.023(3) 0.115(5) 0.000 0.000 0.012(2)
N008 0.030(3) 0.028(3) 0.126(7) 0.000 0.000 0.0138(17)
C009 0.021(3) 0.030(3) 0.134(6) 0.000 0.000 0.011(2)
C00A 0.173(10) 0.063(3) 0.095(6) -0.053(3) -0.105(7) 0.086(5)
N00B 0.045(4) 0.029(3) 0.041(3) -0.009(3) -0.029(3) 0.020(3)
C00C 0.028(3) 0.028(3) 0.117(7) 0.000 0.000 0.019(3)
C00D 0.038(6) 0.026(4) 0.034(5) -0.001(2) -0.002(5) 0.019(3)
C00E 0.062(8) 0.040(4) 0.059(7) -0.026(4) -0.053(7) 0.031(4)
C00G 0.154(13) 0.064(7) 0.108(9) -0.056(7) -0.111(10) 0.080(8)
O4 0.039(4) 0.029(5) 0.036(4) -0.015(4) -0.014(3) 0.017(3)

loop_
_atom_type_symbol
_atom_type_description
_atom_type_scat_dispersion_real
_atom_type_scat_dispersion_imag
_atom_type_scat_source
C C 0.0181 0.0091 'International Tables Vol C Tables 4.2.6.8 and 6.1.1.4'
H H 0.0000 0.0000 'International Tables Vol C Tables 4.2.6.8 and 6.1.1.4'
N N 0.0311 0.0180 'International Tables Vol C Tables 4.2.6.8 and 6.1.1.4'
O O 0.0492 0.0322 'International Tables Vol C Tables 4.2.6.8 and 6.1.1.4'
Zn Zn -1.5491 0.6778 'International Tables Vol C Tables 4.2.6.8 and 6.1.1.4'

loop_
_geom_angle_atom_site_label_1
_geom_angle_atom_site_label_2
_geom_angle_atom_site_label_3
_geom_angle
_geom_angle_site_symmetry_1
_geom_angle_site_symmetry_3
O002 Zn01 N003 180.00(2) . .
O002 Zn01 N004 81.2(3) . .
O002 Zn01 N004 81.2(3) . 10_666
O002 Zn01 N004 81.2(3) . 19_665
O002 Zn01 N004 81.2(3) . 16_557
O002 Zn01 O4 93.9(2) . 19_665
O002 Zn01 O4 93.9(2) . 16_557
O002 Zn01 O4 93.9(2) . .
O002 Zn01 O4 93.9(2) . 10_666
N003 Zn01 N004 98.8(3) . 19_665
N003 Zn01 N004 98.8(3) . .
N003 Zn01 N004 98.8(3) . 16_557
N003 Zn01 N004 98.8(3) . 10_666
N004 Zn01 N004 162.4(5) 16_557 19_665
N004 Zn01 N004 87.3(6) 10_666 19_665
N004 Zn01 N004 87.3(6) 16_557 .
N004 Zn01 N004 90.0(6) 10_666 16_557
N004 Zn01 N004 162.4(5) 10_666 .
N004 Zn01 N004 90.0(6) 19_665 .
O4 Zn01 N003 86.1(2) . .
O4 Zn01 N003 86.1(2) 16_557 .
O4 Zn01 N003 86.1(2) 19_665 .
O4 Zn01 N003 86.1(2) 10_666 .
O4 Zn01 N004 175.0(3) 19_665 16_557
O4 Zn01 N004 92.5(2) 10_666 16_557
O4 Zn01 N004 88.7(2) . 16_557
O4 Zn01 N004 88.7(2) 19_665 10_666
O4 Zn01 N004 92.5(2) 16_557 10_666
O4 Zn01 N004 12.7(3) 10_666 10_666
O4 Zn01 N004 175.0(3) . 10_666
O4 Zn01 N004 12.7(3) 16_557 16_557
O4 Zn01 O4 92.2(6) 10_666 16_557
O4 Zn01 O4 87.3(6) . 16_557
O4 Zn01 O4 172.2(4) . 10_666
Zn01 O002 Zn01 119.998(1) . 2_665
Zn01 O002 Zn01 120.0 3_565 2_665
Zn01 O002 Zn01 119.998(1) . 3_565
C007 N003 Zn01 119.8(3) 19_665 .
C007 N003 Zn01 119.8(3) . .
C007 N003 C007 120.5(7) 19_665 .
N004 N004 Zn01 119.1(3) 21_565 .
N00B N004 Zn01 130.2(6) . .
N00B N004 N004 110.6(5) . 21_565
N00B C005 N00B 105.9(6) . 21_565
N00B C005 C00G 172.7(6) . .
N00B C005 C00G 69.0(4) 21_565 .
N00B C005 C00G 69.0(4) . 21_565
N00B C005 C00G 172.7(6) 21_565 21_565
C00E C005 N00B 126.4(3) . .
C00E C005 N00B 126.4(3) . 21_565
C00E C005 N00B 126.4(3) 21_565 .
C00E C005 N00B 126.4(3) 21_565 21_565
C00E C005 C00D 177.1(7) 21_565 .
C00E C005 C00D 177.1(7) . .
C00E C005 C00G 57.7(4) 21_565 .
C00E C005 C00G 57.7(4) 21_565 21_565
C00E C005 C00G 57.7(4) . .
C00E C005 C00G 57.7(4) . 21_565
C00G C005 C00D 122.2(4) . .
C00G C005 C00D 122.2(4) 21_565 .
C00G C005 C00G 115.5(9) . 21_565
C009 C006 C009 121.3(8) . 19_665
C009 C006 C00C 119.4(4) 19_665 .
C009 C006 C00C 119.4(4) . .
N003 C007 H007 119.6 . .
N003 C007 C009 120.8(5) . .
C009 C007 H007 119.6 . .
C00C N008 C00C 115.6(8) . 3_465
C006 C009 C007 118.4(5) . .
C006 C009 H009 120.8 . .
C007 C009 H009 120.8 . .
H00A C00A H00A 83.8 . 9_556
C00E C00A H00A 105.9(4) 21_565 9_556
C00E C00A H00A 169.2(3) 13_566 9_556
C00E C00A H00A 105.9(4) . 9_556
C00E C00A H00A 105.9 13_566 .
C00E C00A H00A 169.2(3) 9_556 9_556
C00E C00A H00A 169.2 . .
C00E C00A H00A 169.2 21_565 .
C00E C00A H00A 105.9 9_556 .
C00E C00A C00E 64.8(7) . 13_566
C00E C00A C00E 64.8(7) 9_556 21_565
C00E C00A C00E 64.8(7) 21_565 13_566
C00E C00A C00E 64.8(7) . 9_556
C00E C00A C00G 123.1(7) 9_556 .
C00E C00A C00G 58.3(5) . .
C00G C00A H00A 130.7 . .
C00G C00A H00A 48.0 9_556 .
C00G C00A H00A 130.7(5) 9_556 9_556
C00G C00A H00A 48.0(5) . 9_556
C00G C00A C00E 58.3(5) . 21_565
C00G C00A C00E 123.1(7) 9_556 .
C00G C00A C00E 58.3(5) 9_556 13_566
C00G C00A C00E 123.1(7) 9_556 21_565
C00G C00A C00E 58.3(5) 9_556 9_556
C00G C00A C00E 123.1(7) . 13_566
C00G C00A C00G 178.7(10) 9_556 .
N004 N00B C005 105.8(7) . .
N008 C00C C006 117.8(4) . .
N008 C00C C006 117.8(4) 2_675 .
N008 C00C N008 124.4(8) 2_675 .
O4 C00D C005 116.3(7) 21_565 .
O4 C00D C005 116.3(7) . .
O4 C00D O4 127.3(13) 21_565 .
C00A C00E C005 122.4(4) . .
C00A C00E C005 122.4(4) 13_566 .
C00A C00E C00A 115.2(7) . 13_566
C00G C00E C005 61.5(5) 21_565 .
C00G C00E C00A 60.9(4) 21_565 13_566
C00G C00E C00A 176.1(8) 21_565 .
C005 C00G H00A 163.9(9) . 9_556
C005 C00G H00G 119.2 . .
C00A C00G C005 121.6(8) . .
C00A C00G H00G 119.2 . .
H00G C00G H00A 76.0 . 9_556
C00D O4 Zn01 133.7(8) . .

loop_
_geom_bond_atom_site_label_1
_geom_bond_atom_site_label_2
_geom_bond_distance
_geom_bond_site_symmetry_2
Zn01 O002 2.0167(8) .
Zn01 N003 2.102(6) .
Zn01 N004 2.217(13) 10_666
Zn01 N004 2.217(13) 19_665
Zn01 N004 2.217(13) 16_557
Zn01 N004 2.217(13) .
Zn01 O4 2.046(12) 10_666
Zn01 O4 2.045(12) .
Zn01 O4 2.046(12) 16_557
Zn01 O4 2.046(12) 19_665
N003 C007 1.342(6) .
N003 C007 1.342(6) 19_665
N004 N004 1.337(17) 21_565
N004 N00B 1.277(14) .
C005 N00B 1.402(7) 21_565
C005 N00B 1.402(7) .
C005 C00D 1.467(13) .
C005 C00E 1.392(11) 21_565
C005 C00E 1.392(11) .
C005 C00G 1.403(10) .
C005 C00G 1.403(10) 21_565
C006 C009 1.366(7) .
C006 C009 1.366(7) 19_665
C006 C00C 1.496(11) .
C007 H007 0.9300 .
C007 C009 1.407(8) .
N008 C00C 1.343(5) .
N008 C00C 1.343(5) 3_465
C009 H009 0.9300 .
C00A H00A 0.9547 9_556
C00A H00A 0.9547 .
C00A C00E 1.386(7) 9_556
C00A C00E 1.386(7) .
C00A C00E 1.386(7) 21_565
C00A C00E 1.386(7) 13_566
C00A C00G 1.386(9) .
C00A C00G 1.386(9) 9_556
C00D O4 1.261(9) 21_565
C00D O4 1.261(9) .
C00E C00E 0.00(2) 21_565
C00E C00G 1.350(11) 21_565
C00G H00G 0.9300 .

loop_
_platon_squeeze_void_nr
_platon_squeeze_void_average_x
_platon_squeeze_void_average_y
_platon_squeeze_void_average_z
_platon_squeeze_void_volume
_platon_squeeze_void_count_electrons
_platon_squeeze_void_content
1 -0.017 -0.012 0.001 2867 703 ' '
